data_4089085
loop_
_publ_author_name
'Shaw, Paul A.'
'Clarkson, Guy J.'
'Rourke, Jonathan P.'

_publ_section_title
;
 Long-Lived Five-Coordinate Platinum(IV) Intermediates: Regiospecific C--C
 Coupling
;
_journal_issue 21
_journal_name_full Organometallics
_journal_page_first 3751
_journal_paper_doi 10.1021/acs.organomet.6b00697
_journal_volume 35
_journal_year 2016
_chemical_formula_moiety 'C30 H39 F2 I N P Pt'
_chemical_formula_sum 'C30 H39 F2 I N P Pt'
_chemical_formula_weight 804.58
_space_group_crystal_system monoclinic
_space_group_IT_number 14
_space_group_name_Hall '-P 2ybc'
_space_group_name_H-M_alt 'P 1 21/c 1'
_atom_sites_solution_hydrogens geom
_atom_sites_solution_primary direct
_audit_creation_date 2016-06-28
_audit_creation_method
;
Olex2 1.2
(compiled 2016.02.19 svn.r3266 for OlexSys, GUI svn.r5155)
;
_cell_angle_alpha 90
_cell_angle_beta 110.0913(15)
_cell_angle_gamma 90
_cell_formula_units_Z 4
_cell_length_a 17.9485(2)
_cell_length_b 12.31107(18)
_cell_length_c 13.88543(18)
_cell_measurement_reflns_used 21334
_cell_measurement_temperature 150(2)
_cell_measurement_theta_max 34.3730
_cell_measurement_theta_min 3.5350
_cell_volume 2881.49(7)
_computing_cell_refinement 'CrysAlisPro 1.171.38.43d (Rigaku OD, 2015)'
_computing_data_collection 'CrysAlisPro 1.171.38.43d (Rigaku OD, 2015)'
_computing_data_reduction 'CrysAlisPro 1.171.38.43d (Rigaku OD, 2015)'
_computing_molecular_graphics 'Olex2 (Dolomanov et al., 2009)'
_computing_publication_material 'Olex2 (Dolomanov et al., 2009)'
_computing_structure_refinement 'ShelXL (Sheldrick, 2015)'
_computing_structure_solution 'ShelXT (Sheldrick, 2015)'
_diffrn_ambient_environment N~2~
_diffrn_ambient_temperature 150(2)
_diffrn_detector 'CCD plate'
_diffrn_detector_area_resol_mean 5.3046
_diffrn_detector_type AtlasS2
_diffrn_measured_fraction_theta_full 0.998
_diffrn_measured_fraction_theta_max 0.942
_diffrn_measurement_details
;
List of Runs (angles in degrees, time in seconds):

  # Type    Start    End  Width  t~exp~   \w     \q     \k     \f   Frames
--------------------------------------------------------------------------
  1  \w      0.00  99.00   1.00    5.00    --   24.24  37.00  60.00   99
  2  \w      0.00  99.00   1.00    5.00    --   24.24  37.00  30.00   99
  3  \w     -3.00  97.00   1.00    5.00    --   24.24  50.00 106.00  100
  4  \w     -4.00  97.00   1.00    5.00    --   24.24  57.00 -90.00  101
  5  \w    -50.00  49.00   1.00    5.00    --   24.24 -37.00  90.00   99
  6  \w    -48.00  35.00   1.00    5.00    --   24.24 -50.00 -40.00   83
;
_diffrn_measurement_device 'four-circle diffractometer'
_diffrn_measurement_device_type 'SuperNova, Dual, Cu at zero, AtlasS2'
_diffrn_measurement_method '\w scans'
_diffrn_orient_matrix_type 'CrysAlisPro convention (1999,Acta A55,543-557)'
_diffrn_orient_matrix_UB_11 0.0303144000
_diffrn_orient_matrix_UB_12 -0.0295300000
_diffrn_orient_matrix_UB_13 0.0373739000
_diffrn_orient_matrix_UB_21 0.0140537000
_diffrn_orient_matrix_UB_22 -0.0193659000
_diffrn_orient_matrix_UB_23 -0.0387448000
_diffrn_orient_matrix_UB_31 0.0255820000
_diffrn_orient_matrix_UB_32 0.0455288000
_diffrn_orient_matrix_UB_33 0.0077297000
_diffrn_radiation_monochromator mirror
_diffrn_radiation_probe x-ray
_diffrn_radiation_type MoK\a
_diffrn_radiation_wavelength 0.71073
_diffrn_reflns_av_R_equivalents 0.0429
_diffrn_reflns_av_unetI/netI 0.0369
_diffrn_reflns_Laue_measured_fraction_full 0.998
_diffrn_reflns_Laue_measured_fraction_max 0.942
_diffrn_reflns_limit_h_max 27
_diffrn_reflns_limit_h_min -28
_diffrn_reflns_limit_k_max 16
_diffrn_reflns_limit_k_min -18
_diffrn_reflns_limit_l_max 21
_diffrn_reflns_limit_l_min -22
_diffrn_reflns_number 56183
_diffrn_reflns_point_group_measured_fraction_full 0.998
_diffrn_reflns_point_group_measured_fraction_max 0.942
_diffrn_reflns_theta_full 26.000
_diffrn_reflns_theta_max 34.607
_diffrn_reflns_theta_min 3.227
_diffrn_source 'micro-focus sealed X-ray tube'
_diffrn_source_type 'SuperNova (Mo) X-ray Source'
_exptl_absorpt_coefficient_mu 6.029
_exptl_absorpt_correction_T_max 1.00000
_exptl_absorpt_correction_T_min 0.43783
_exptl_absorpt_correction_type multi-scan
_exptl_absorpt_process_details
;
CrysAlisPro 1.171.38.43d (Rigaku Oxford Diffraction, 2015)
Empirical absorption correction using spherical harmonics,
 implemented in SCALE3 ABSPACK scaling algorithm.
;
_exptl_crystal_colour yellow
_exptl_crystal_colour_primary yellow
_exptl_crystal_density_diffrn 1.855
_exptl_crystal_description block
_exptl_crystal_F_000 1560
_exptl_crystal_size_max 0.2
_exptl_crystal_size_mid 0.2
_exptl_crystal_size_min 0.18
_refine_diff_density_max 2.001
_refine_diff_density_min -1.339
_refine_diff_density_rms 0.151
_refine_ls_extinction_method none
_refine_ls_goodness_of_fit_ref 1.067
_refine_ls_hydrogen_treatment constr
_refine_ls_matrix_type full
_refine_ls_number_parameters 329
_refine_ls_number_reflns 11614
_refine_ls_number_restraints 0
_refine_ls_restrained_S_all 1.067
_refine_ls_R_factor_all 0.0470
_refine_ls_R_factor_gt 0.0295
_refine_ls_shift/su_max 0.006
_refine_ls_shift/su_mean 0.000
_refine_ls_structure_factor_coef Fsqd
_refine_ls_weighting_details 'w=1/[\s^2^(Fo^2^)+(0.0214P)^2^+3.1313P] where P=(Fo^2^+2Fc^2^)/3'
_refine_ls_weighting_scheme calc
_refine_ls_wR_factor_gt 0.0571
_refine_ls_wR_factor_ref 0.0652
_reflns_Friedel_coverage 0.000
_reflns_number_gt 9200
_reflns_number_total 11614
_reflns_threshold_expression 'I > 2\s(I)'
_cod_data_source_file om6b00697_si_003.cif
_cod_data_source_block ps35
_cod_original_cell_volume 2881.48(7)
_cod_database_code 4089085
_chemical_oxdiff_formula 'C20 H20 N2 F2 Cl P Pt'
_shelx_space_group_comment
;
The symmetry employed for this shelxl refinement is uniquely defined
by the following loop, which should always be used as a source of
symmetry information in preference to the above space-group names.
They are only intended as comments.
;
_reflns_odcompleteness_completeness 99.86
_reflns_odcompleteness_iscentric 1
_reflns_odcompleteness_theta 32.50
_olex2_refinement_description
;
1. Fixed Uiso
 At 1.2 times of:
  All C(H) groups, All C(H,H) groups
 At 1.5 times of:
  All C(H,H,H) groups
2.a Secondary CH2 refined with riding coordinates:
 C18(H18A,H18B), C19(H19A,H19B), C20(H20A,H20B), C22(H22A,H22B), C23(H23A,
 H23B), C24(H24A,H24B), C26(H26A,H26B), C27(H27A,H27B), C28(H28A,H28B)
2.b Aromatic/amide H refined with riding coordinates:
 C2(H2), C5(H5), C4(H4), C8(H8), C9(H9), C10(H10), C14(H14), C16(H16), C17(H17)
2.c Idealised Me refined as rotating group:
 C13A(H13A,H13B,H13C), C21(H21A,H21B,H21C), C25(H25A,H25B,H25C), C29(H29A,H29B,
 H29C)
;
_shelx_shelxl_version_number 2014/7
_olex2_submission_special_instructions 'No special instructions were received'
_oxdiff_exptl_absorpt_empirical_details
;
Empirical correction (ABSPACK) includes:
- Absorption correction using spherical harmonics
- Frame scaling
;
_oxdiff_exptl_absorpt_empirical_full_max 1.899
_oxdiff_exptl_absorpt_empirical_full_min 0.518

loop_
_space_group_symop_operation_xyz
'x, y, z'
'-x, y+1/2, -z+1/2'
'-x, -y, -z'
'x, -y-1/2, z-1/2'

loop_
_atom_site_label
_atom_site_type_symbol
_atom_site_fract_x
_atom_site_fract_y
_atom_site_fract_z
_atom_site_U_iso_or_equiv
_atom_site_adp_type
_atom_site_occupancy
_atom_site_site_symmetry_order
_atom_site_calc_flag
_atom_site_refinement_flags_posn
C1 C 0.86947(15) 0.4860(2) 0.5428(2) 0.0236(5) Uani 1 1 d .
I1 I 0.76241(2) 0.43298(2) 0.19552(2) 0.02670(4) Uani 1 1 d .
P1 P 0.72078(4) 0.34066(6) 0.41643(6) 0.02266(14) Uani 1 1 d .
Pt1 Pt 0.79621(2) 0.47760(2) 0.39662(2) 0.01971(3) Uani 1 1 d .
C2 C 0.87655(16) 0.4174(3) 0.6261(2) 0.0288(6) Uani 1 1 d .
H2 H 0.8350 0.3681 0.6230 0.035 Uiso 1 1 calc R
C3 C 0.94349(17) 0.4213(3) 0.7122(2) 0.0303(6) Uani 1 1 d .
C5 C 1.00048(16) 0.5597(3) 0.6438(2) 0.0287(6) Uani 1 1 d .
H5 H 1.0425 0.6091 0.6495 0.034 Uiso 1 1 calc R
C6 C 0.93394(16) 0.5583(2) 0.5542(2) 0.0237(5) Uani 1 1 d .
F3 F 0.94887(11) 0.35007(19) 0.78943(15) 0.0434(5) Uani 1 1 d .
C4 C 1.00607(17) 0.4904(3) 0.7242(2) 0.0315(7) Uani 1 1 d .
H4 H 1.0512 0.4906 0.7852 0.038 Uiso 1 1 calc R
C7 C 0.92748(15) 0.6310(2) 0.4686(2) 0.0231(5) Uani 1 1 d .
N7 N 0.85784(13) 0.62262(19) 0.38901(17) 0.0218(4) Uani 1 1 d .
C8 C 0.98420(17) 0.7070(3) 0.4654(3) 0.0300(6) Uani 1 1 d .
H8 H 1.0337 0.7113 0.5200 0.036 Uiso 1 1 calc R
C9 C 0.96802(19) 0.7755(3) 0.3830(3) 0.0340(7) Uani 1 1 d .
H9 H 1.0077 0.8237 0.3776 0.041 Uiso 1 1 calc R
C10 C 0.89356(18) 0.7744(3) 0.3076(3) 0.0315(6) Uani 1 1 d .
H10 H 0.8806 0.8253 0.2529 0.038 Uiso 1 1 calc R
C11 C 0.83809(17) 0.6979(2) 0.3128(2) 0.0254(6) Uani 1 1 d .
C12 C 0.75394(17) 0.7045(2) 0.2442(2) 0.0265(6) Uani 1 1 d .
C13 C 0.73102(19) 0.7183(2) 0.1379(2) 0.0305(6) Uani 1 1 d .
C13A C 0.7887(2) 0.7173(3) 0.0809(3) 0.0406(8) Uani 1 1 d .
H13A H 0.8022 0.7921 0.0691 0.061 Uiso 1 1 calc GR
H13B H 0.7646 0.6805 0.0149 0.061 Uiso 1 1 calc GR
H13C H 0.8370 0.6786 0.1215 0.061 Uiso 1 1 calc GR
C14 C 0.6505(2) 0.7267(3) 0.0819(3) 0.0373(8) Uani 1 1 d .
H14 H 0.6332 0.7362 0.0097 0.045 Uiso 1 1 calc R
C15 C 0.59621(19) 0.7214(3) 0.1308(3) 0.0386(8) Uani 1 1 d .
F15 F 0.51760(12) 0.7310(2) 0.07348(19) 0.0578(7) Uani 1 1 d .
C16 C 0.61639(19) 0.7084(3) 0.2339(3) 0.0359(7) Uani 1 1 d .
H16 H 0.5771 0.7054 0.2655 0.043 Uiso 1 1 calc R
C17 C 0.69682(17) 0.6998(3) 0.2914(2) 0.0298(6) Uani 1 1 d .
H17 H 0.7130 0.6906 0.3636 0.036 Uiso 1 1 calc R
C18 C 0.63164(16) 0.3160(3) 0.3049(2) 0.0287(6) Uani 1 1 d .
H18A H 0.6484 0.2958 0.2464 0.034 Uiso 1 1 calc R
H18B H 0.6035 0.2528 0.3201 0.034 Uiso 1 1 calc R
C19 C 0.57310(17) 0.4097(3) 0.2713(3) 0.0326(7) Uani 1 1 d .
H19A H 0.6028 0.4785 0.2766 0.039 Uiso 1 1 calc R
H19B H 0.5422 0.4145 0.3180 0.039 Uiso 1 1 calc R
C20 C 0.51617(18) 0.3957(3) 0.1614(3) 0.0357(7) Uani 1 1 d .
H20A H 0.5467 0.4013 0.1143 0.043 Uiso 1 1 calc R
H20B H 0.4930 0.3219 0.1539 0.043 Uiso 1 1 calc R
C21 C 0.4487(2) 0.4784(3) 0.1288(3) 0.0498(10) Uani 1 1 d .
H21A H 0.4183 0.4692 0.0557 0.075 Uiso 1 1 calc GR
H21B H 0.4708 0.5520 0.1408 0.075 Uiso 1 1 calc GR
H21C H 0.4139 0.4672 0.1689 0.075 Uiso 1 1 calc GR
C22 C 0.67967(17) 0.3557(2) 0.5196(2) 0.0268(6) Uani 1 1 d .
H22A H 0.6307 0.3117 0.5020 0.032 Uiso 1 1 calc R
H22B H 0.7181 0.3251 0.5832 0.032 Uiso 1 1 calc R
C23 C 0.66012(18) 0.4711(3) 0.5418(3) 0.0299(6) Uani 1 1 d .
H23A H 0.6215 0.5026 0.4787 0.036 Uiso 1 1 calc R
H23B H 0.7090 0.5156 0.5610 0.036 Uiso 1 1 calc R
C24 C 0.6252(2) 0.4761(3) 0.6287(3) 0.0356(7) Uani 1 1 d .
H24A H 0.6669 0.4545 0.6936 0.043 Uiso 1 1 calc R
H24B H 0.6105 0.5523 0.6364 0.043 Uiso 1 1 calc R
C25 C 0.5532(2) 0.4047(3) 0.6119(3) 0.0387(8) Uani 1 1 d .
H25A H 0.5132 0.4213 0.5452 0.058 Uiso 1 1 calc GR
H25B H 0.5311 0.4182 0.6663 0.058 Uiso 1 1 calc GR
H25C H 0.5688 0.3282 0.6136 0.058 Uiso 1 1 calc GR
C26 C 0.76450(18) 0.2054(3) 0.4430(2) 0.0295(6) Uani 1 1 d .
H26A H 0.8098 0.2081 0.5084 0.035 Uiso 1 1 calc R
H26B H 0.7246 0.1552 0.4528 0.035 Uiso 1 1 calc R
C27 C 0.79336(19) 0.1587(3) 0.3611(3) 0.0321(7) Uani 1 1 d .
H27A H 0.8417 0.1981 0.3622 0.039 Uiso 1 1 calc R
H27B H 0.7522 0.1703 0.2930 0.039 Uiso 1 1 calc R
C28 C 0.8121(2) 0.0368(3) 0.3761(3) 0.0363(7) Uani 1 1 d .
H28A H 0.7644 -0.0020 0.3783 0.044 Uiso 1 1 calc R
H28B H 0.8245 0.0092 0.3164 0.044 Uiso 1 1 calc R
C29 C 0.8806(2) 0.0118(3) 0.4725(3) 0.0395(8) Uani 1 1 d .
H29A H 0.9280 0.0501 0.4711 0.059 Uiso 1 1 calc GR
H29B H 0.8906 -0.0667 0.4769 0.059 Uiso 1 1 calc GR
H29C H 0.8677 0.0356 0.5323 0.059 Uiso 1 1 calc GR

loop_
_atom_site_aniso_label
_atom_site_aniso_U_11
_atom_site_aniso_U_22
_atom_site_aniso_U_33
_atom_site_aniso_U_23
_atom_site_aniso_U_13
_atom_site_aniso_U_12
C1 0.0198(11) 0.0299(15) 0.0206(12) -0.0039(11) 0.0061(9) 0.0027(10)
I1 0.03413(9) 0.02516(10) 0.02003(8) -0.00375(7) 0.00831(7) -0.00462(7)
P1 0.0202(3) 0.0229(4) 0.0238(3) -0.0002(3) 0.0062(3) 0.0007(2)
Pt1 0.01846(4) 0.02138(6) 0.01817(5) -0.00193(4) 0.00484(3) -0.00008(3)
C2 0.0210(12) 0.0425(19) 0.0209(13) 0.0023(12) 0.0045(10) 0.0032(11)
C3 0.0285(14) 0.044(2) 0.0177(12) 0.0013(12) 0.0076(10) 0.0058(12)
C5 0.0222(12) 0.0345(17) 0.0258(14) -0.0071(12) 0.0036(10) 0.0009(11)
C6 0.0225(12) 0.0257(15) 0.0221(12) -0.0065(10) 0.0067(10) 0.0020(10)
F3 0.0385(10) 0.0630(15) 0.0250(9) 0.0135(9) 0.0062(8) 0.0014(9)
C4 0.0243(13) 0.045(2) 0.0210(13) -0.0074(12) 0.0016(10) 0.0053(12)
C7 0.0223(12) 0.0249(15) 0.0223(12) -0.0104(10) 0.0081(10) -0.0004(10)
N7 0.0221(10) 0.0210(12) 0.0212(10) -0.0047(9) 0.0060(8) -0.0006(8)
C8 0.0243(13) 0.0302(17) 0.0338(15) -0.0075(12) 0.0079(11) -0.0027(11)
C9 0.0334(15) 0.0283(18) 0.0418(18) -0.0049(14) 0.0148(13) -0.0079(12)
C10 0.0353(15) 0.0252(17) 0.0338(16) -0.0009(12) 0.0117(13) -0.0046(12)
C11 0.0304(13) 0.0217(15) 0.0243(13) -0.0029(11) 0.0098(11) 0.0014(10)
C12 0.0298(13) 0.0197(14) 0.0259(13) 0.0011(11) 0.0044(11) 0.0031(10)
C13 0.0422(16) 0.0188(15) 0.0273(14) 0.0022(11) 0.0080(12) 0.0008(12)
C13A 0.051(2) 0.040(2) 0.0294(16) 0.0071(14) 0.0123(15) -0.0010(15)
C14 0.0445(18) 0.0282(18) 0.0295(16) 0.0061(13) 0.0001(13) 0.0008(13)
C15 0.0311(15) 0.0314(19) 0.0429(19) 0.0033(14) -0.0007(14) 0.0060(13)
F15 0.0339(11) 0.0656(16) 0.0567(15) 0.0111(12) -0.0064(10) 0.0085(10)
C16 0.0307(15) 0.0323(18) 0.0416(19) -0.0011(14) 0.0085(13) 0.0052(12)
C17 0.0307(14) 0.0255(16) 0.0298(15) -0.0035(12) 0.0061(12) 0.0050(11)
C18 0.0233(12) 0.0289(17) 0.0304(15) -0.0001(12) 0.0048(11) -0.0047(11)
C19 0.0251(13) 0.0347(19) 0.0330(16) -0.0031(13) 0.0034(12) 0.0023(11)
C20 0.0305(15) 0.040(2) 0.0309(16) -0.0004(14) 0.0027(12) -0.0006(13)
C21 0.0407(19) 0.048(2) 0.046(2) -0.0016(18) -0.0048(16) 0.0075(16)
C22 0.0255(13) 0.0267(16) 0.0287(14) 0.0013(11) 0.0101(11) 0.0018(10)
C23 0.0316(14) 0.0262(16) 0.0344(16) 0.0000(12) 0.0147(12) 0.0022(11)
C24 0.0441(18) 0.0339(19) 0.0330(16) -0.0022(14) 0.0188(14) 0.0044(14)
C25 0.0369(17) 0.043(2) 0.0433(19) 0.0068(15) 0.0223(15) 0.0040(14)
C26 0.0330(14) 0.0273(16) 0.0294(15) 0.0020(12) 0.0122(12) 0.0042(12)
C27 0.0400(16) 0.0290(17) 0.0291(15) 0.0002(12) 0.0143(13) 0.0043(13)
C28 0.0419(17) 0.0303(19) 0.0341(17) -0.0038(13) 0.0096(14) 0.0083(13)
C29 0.0413(18) 0.0342(19) 0.0406(19) -0.0011(15) 0.0109(15) 0.0111(14)

loop_
_atom_type_symbol
_atom_type_description
_atom_type_scat_dispersion_real
_atom_type_scat_dispersion_imag
_atom_type_scat_source
C C 0.0033 0.0016 'International Tables Vol C Tables 4.2.6.8 and 6.1.1.4'
H H 0.0000 0.0000 'International Tables Vol C Tables 4.2.6.8 and 6.1.1.4'
F F 0.0171 0.0103 'International Tables Vol C Tables 4.2.6.8 and 6.1.1.4'
I I -0.4742 1.8119 'International Tables Vol C Tables 4.2.6.8 and 6.1.1.4'
N N 0.0061 0.0033 'International Tables Vol C Tables 4.2.6.8 and 6.1.1.4'
P P 0.1023 0.0942 'International Tables Vol C Tables 4.2.6.8 and 6.1.1.4'
Pt Pt -1.7033 8.3905 'International Tables Vol C Tables 4.2.6.8 and 6.1.1.4'

loop_
_geom_angle_atom_site_label_1
_geom_angle_atom_site_label_2
_geom_angle_atom_site_label_3
_geom_angle
C2 C1 Pt1 130.2(2)
C2 C1 C6 116.4(2)
C6 C1 Pt1 111.7(2)
C18 P1 Pt1 114.26(11)
C18 P1 C22 102.05(14)
C22 P1 Pt1 116.29(10)
C26 P1 Pt1 118.45(10)
C26 P1 C18 102.15(15)
C26 P1 C22 101.24(14)
C1 Pt1 I1 153.15(8)
C1 Pt1 P1 97.38(9)
C1 Pt1 N7 80.52(11)
P1 Pt1 I1 92.48(2)
N7 Pt1 I1 93.17(6)
N7 Pt1 P1 171.06(6)
C1 C2 H2 120.0
C3 C2 C1 120.1(3)
C3 C2 H2 120.0
F3 C3 C2 117.8(3)
F3 C3 C4 118.0(3)
C4 C3 C2 124.2(3)
C6 C5 H5 119.5
C4 C5 H5 119.5
C4 C5 C6 120.9(3)
C1 C6 C7 117.2(2)
C5 C6 C1 121.3(3)
C5 C6 C7 121.4(3)
C3 C4 C5 117.1(3)
C3 C4 H4 121.5
C5 C4 H4 121.5
N7 C7 C6 114.2(2)
N7 C7 C8 120.2(3)
C8 C7 C6 125.6(3)
C7 N7 Pt1 111.91(19)
C7 N7 C11 120.2(2)
C11 N7 Pt1 127.71(18)
C7 C8 H8 120.3
C9 C8 C7 119.5(3)
C9 C8 H8 120.3
C8 C9 H9 120.1
C8 C9 C10 119.8(3)
C10 C9 H9 120.1
C9 C10 H10 120.3
C9 C10 C11 119.3(3)
C11 C10 H10 120.3
N7 C11 C10 120.2(3)
N7 C11 C12 118.2(3)
C10 C11 C12 121.2(3)
C13 C12 C11 123.3(3)
C17 C12 C11 116.5(3)
C17 C12 C13 120.2(3)
C12 C13 C13A 123.2(3)
C14 C13 C12 118.1(3)
C14 C13 C13A 118.5(3)
C13 C13A H13A 109.5
C13 C13A H13B 109.5
C13 C13A H13C 109.5
H13A C13A H13B 109.5
H13A C13A H13C 109.5
H13B C13A H13C 109.5
C13 C14 H14 120.0
C15 C14 C13 120.0(3)
C15 C14 H14 120.0
F15 C15 C14 118.5(3)
C16 C15 C14 123.4(3)
C16 C15 F15 118.1(3)
C15 C16 H16 121.3
C15 C16 C17 117.5(3)
C17 C16 H16 121.3
C12 C17 H17 119.6
C16 C17 C12 120.8(3)
C16 C17 H17 119.6
P1 C18 H18A 108.2
P1 C18 H18B 108.2
H18A C18 H18B 107.3
C19 C18 P1 116.4(2)
C19 C18 H18A 108.2
C19 C18 H18B 108.2
C18 C19 H19A 109.2
C18 C19 H19B 109.2
C18 C19 C20 112.1(3)
H19A C19 H19B 107.9
C20 C19 H19A 109.2
C20 C19 H19B 109.2
C19 C20 H20A 108.7
C19 C20 H20B 108.7
H20A C20 H20B 107.6
C21 C20 C19 114.3(3)
C21 C20 H20A 108.7
C21 C20 H20B 108.7
C20 C21 H21A 109.5
C20 C21 H21B 109.5
C20 C21 H21C 109.5
H21A C21 H21B 109.5
H21A C21 H21C 109.5
H21B C21 H21C 109.5
P1 C22 H22A 108.3
P1 C22 H22B 108.3
H22A C22 H22B 107.4
C23 C22 P1 115.9(2)
C23 C22 H22A 108.3
C23 C22 H22B 108.3
C22 C23 H23A 109.1
C22 C23 H23B 109.1
C22 C23 C24 112.4(3)
H23A C23 H23B 107.9
C24 C23 H23A 109.1
C24 C23 H23B 109.1
C23 C24 H24A 108.7
C23 C24 H24B 108.7
H24A C24 H24B 107.6
C25 C24 C23 114.3(3)
C25 C24 H24A 108.7
C25 C24 H24B 108.7
C24 C25 H25A 109.5
C24 C25 H25B 109.5
C24 C25 H25C 109.5
H25A C25 H25B 109.5
H25A C25 H25C 109.5
H25B C25 H25C 109.5
P1 C26 H26A 108.4
P1 C26 H26B 108.4
H26A C26 H26B 107.5
C27 C26 P1 115.4(2)
C27 C26 H26A 108.4
C27 C26 H26B 108.4
C26 C27 H27A 109.1
C26 C27 H27B 109.1
C26 C27 C28 112.6(3)
H27A C27 H27B 107.8
C28 C27 H27A 109.1
C28 C27 H27B 109.1
C27 C28 H28A 108.9
C27 C28 H28B 108.9
H28A C28 H28B 107.7
C29 C28 C27 113.2(3)
C29 C28 H28A 108.9
C29 C28 H28B 108.9
C28 C29 H29A 109.5
C28 C29 H29B 109.5
C28 C29 H29C 109.5
H29A C29 H29B 109.5
H29A C29 H29C 109.5
H29B C29 H29C 109.5

loop_
_geom_bond_atom_site_label_1
_geom_bond_atom_site_label_2
_geom_bond_distance
C1 Pt1 2.007(3)
C1 C2 1.402(4)
C1 C6 1.425(4)
I1 Pt1 2.7024(2)
P1 Pt1 2.2374(8)
P1 C18 1.830(3)
P1 C22 1.833(3)
P1 C26 1.823(3)
Pt1 N7 2.122(2)
C2 H2 0.9500
C2 C3 1.374(4)
C3 F3 1.363(4)
C3 C4 1.373(5)
C5 H5 0.9500
C5 C6 1.397(4)
C5 C4 1.381(5)
C6 C7 1.461(4)
C4 H4 0.9500
C7 N7 1.358(3)
C7 C8 1.395(4)
N7 C11 1.359(4)
C8 H8 0.9500
C8 C9 1.370(5)
C9 H9 0.9500
C9 C10 1.386(4)
C10 H10 0.9500
C10 C11 1.390(4)
C11 C12 1.486(4)
C12 C13 1.400(4)
C12 C17 1.395(4)
C13 C13A 1.504(5)
C13 C14 1.390(4)
C13A H13A 0.9800
C13A H13B 0.9800
C13A H13C 0.9800
C14 H14 0.9500
C14 C15 1.367(5)
C15 F15 1.366(4)
C15 C16 1.360(5)
C16 H16 0.9500
C16 C17 1.393(4)
C17 H17 0.9500
C18 H18A 0.9900
C18 H18B 0.9900
C18 C19 1.521(4)
C19 H19A 0.9900
C19 H19B 0.9900
C19 C20 1.527(4)
C20 H20A 0.9900
C20 H20B 0.9900
C20 C21 1.526(5)
C21 H21A 0.9800
C21 H21B 0.9800
C21 H21C 0.9800
C22 H22A 0.9900
C22 H22B 0.9900
C22 C23 1.519(4)
C23 H23A 0.9900
C23 H23B 0.9900
C23 C24 1.539(4)
C24 H24A 0.9900
C24 H24B 0.9900
C24 C25 1.514(5)
C25 H25A 0.9800
C25 H25B 0.9800
C25 H25C 0.9800
C26 H26A 0.9900
C26 H26B 0.9900
C26 C27 1.516(4)
C27 H27A 0.9900
C27 H27B 0.9900
C27 C28 1.536(5)
C28 H28A 0.9900
C28 H28B 0.9900
C28 C29 1.506(5)
C29 H29A 0.9800
C29 H29B 0.9800
C29 H29C 0.9800

loop_
_geom_torsion_atom_site_label_1
_geom_torsion_atom_site_label_2
_geom_torsion_atom_site_label_3
_geom_torsion_atom_site_label_4
_geom_torsion
C1 C2 C3 F3 -177.5(3)
C1 C2 C3 C4 0.7(5)
C1 C6 C7 N7 2.4(4)
C1 C6 C7 C8 -179.9(3)
P1 C18 C19 C20 161.7(2)
P1 C22 C23 C24 179.5(2)
P1 C26 C27 C28 -167.2(2)
Pt1 C1 C2 C3 162.9(2)
Pt1 C1 C6 C5 -166.4(2)
Pt1 C1 C6 C7 13.8(3)
Pt1 P1 C18 C19 -60.0(3)
Pt1 P1 C22 C23 32.4(2)
Pt1 P1 C26 C27 -60.8(3)
Pt1 N7 C11 C10 -164.8(2)
Pt1 N7 C11 C12 22.6(4)
C2 C1 C6 C5 0.3(4)
C2 C1 C6 C7 -179.6(3)
C2 C3 C4 C5 -0.1(5)
C5 C6 C7 N7 -177.5(3)
C5 C6 C7 C8 0.2(4)
C6 C1 C2 C3 -0.8(4)
C6 C5 C4 C3 -0.4(4)
C6 C7 N7 Pt1 -16.4(3)
C6 C7 N7 C11 168.4(2)
C6 C7 C8 C9 -175.4(3)
F3 C3 C4 C5 178.1(3)
C4 C5 C6 C1 0.3(4)
C4 C5 C6 C7 -179.8(3)
C7 N7 C11 C10 9.6(4)
C7 N7 C11 C12 -163.0(3)
C7 C8 C9 C10 4.9(5)
N7 C7 C8 C9 2.2(4)
N7 C11 C12 C13 -138.1(3)
N7 C11 C12 C17 44.0(4)
C8 C7 N7 Pt1 165.7(2)
C8 C7 N7 C11 -9.4(4)
C8 C9 C10 C11 -4.8(5)
C9 C10 C11 N7 -2.4(5)
C9 C10 C11 C12 169.9(3)
C10 C11 C12 C13 49.4(4)
C10 C11 C12 C17 -128.5(3)
C11 C12 C13 C13A 6.0(5)
C11 C12 C13 C14 -178.0(3)
C11 C12 C17 C16 178.1(3)
C12 C13 C14 C15 0.0(5)
C13 C12 C17 C16 0.2(5)
C13 C14 C15 F15 179.4(3)
C13 C14 C15 C16 0.3(5)
C13A C13 C14 C15 176.1(3)
C14 C15 C16 C17 -0.3(5)
C15 C16 C17 C12 0.0(5)
F15 C15 C16 C17 -179.4(3)
C17 C12 C13 C13A -176.2(3)
C17 C12 C13 C14 -0.2(4)
C18 P1 C22 C23 -92.6(2)
C18 P1 C26 C27 65.7(3)
C18 C19 C20 C21 171.6(3)
C22 P1 C18 C19 66.4(3)
C22 P1 C26 C27 170.8(2)
C22 C23 C24 C25 -54.7(4)
C26 P1 C18 C19 170.8(2)
C26 P1 C22 C23 162.2(2)
C26 C27 C28 C29 -65.2(4)
